data_4328749
loop_
_publ_author_name
'Henrik Braband'
'Sebastian Imstepf'
'Michael Benz'
'Bernhard Spingler'
'Roger Alberto'

_publ_section_title
;
 Combining Bifunctional Chelator with (3 + 2)-Cycloaddition Approaches:
 Synthesis of Dual-Function Technetium Complexes
;
_journal_name_full 'Inorganic Chemistry'
_journal_page_first 4051
_journal_page_last 4057
_journal_paper_doi 10.1021/ic202212e
_journal_volume 51
_journal_year 2012
_chemical_formula_moiety '[Tc(NOTA3H)(CO)3]Cl'
_chemical_formula_sum 'C15 H21 Cl N3 O9 Tc'
_chemical_formula_weight 520.80
_chemical_name_common '[Tc(NOTA3H)(CO)3]Cl'
_chemical_name_systematic
;
 ?
;
_space_group_IT_number 2
_symmetry_cell_setting triclinic
_symmetry_space_group_name_Hall '-P 1'
_symmetry_space_group_name_H-M 'P -1'
_atom_sites_solution_hydrogens geom
_atom_sites_solution_primary direct
_atom_sites_solution_secondary difmap
_audit_creation_method SHELXL-97
_cell_angle_alpha 94.55(2)
_cell_angle_beta 98.59(2)
_cell_angle_gamma 107.66(2)
_cell_formula_units_Z 2
_cell_length_a 8.794(2)
_cell_length_b 8.958(2)
_cell_length_c 13.342(3)
_cell_measurement_reflns_used 3386
_cell_measurement_temperature 183(2)
_cell_measurement_theta_max 30.6537
_cell_measurement_theta_min 2.4673
_cell_volume 981.6(4)
_computing_cell_refinement 'CrysAlis RED (Oxford, 2007)'
_computing_data_collection 'CrysAlis RED (Oxford, 2007)'
_computing_data_reduction 'CrysAlis RED (Oxford, 2007)'
_computing_molecular_graphics 'ORTEP-3 (Farrugia, 1997)'
_computing_publication_material 'SHELXL-97 (Sheldrick, 1997)'
_computing_structure_refinement 'SHELXL-97 (Sheldrick, 2008)'
_computing_structure_solution 'SIR-97 (Altomare, 1999)'
_diffrn_ambient_temperature 183(2)
_diffrn_measured_fraction_theta_full 1.000
_diffrn_measured_fraction_theta_max 1.000
_diffrn_measurement_device_type 'Xcalibur, Ruby'
_diffrn_measurement_method '\w scans'
_diffrn_radiation_monochromator graphite
_diffrn_radiation_source 'fine-focus sealed tube'
_diffrn_radiation_type MoK\a
_diffrn_radiation_wavelength 0.71073
_diffrn_reflns_av_R_equivalents 0.0414
_diffrn_reflns_av_sigmaI/netI 0.0987
_diffrn_reflns_limit_h_max 10
_diffrn_reflns_limit_h_min -10
_diffrn_reflns_limit_k_max 11
_diffrn_reflns_limit_k_min -9
_diffrn_reflns_limit_l_max 16
_diffrn_reflns_limit_l_min -16
_diffrn_reflns_number 8196
_diffrn_reflns_theta_full 26.37
_diffrn_reflns_theta_max 26.37
_diffrn_reflns_theta_min 2.47
_exptl_absorpt_coefficient_mu 0.924
_exptl_absorpt_correction_T_max 1.00000
_exptl_absorpt_correction_T_min 0.99387
_exptl_absorpt_correction_type multi-scan
_exptl_absorpt_process_details
;
CrysAlisPro, Oxford Diffraction Ltd.,
Version 1.171.33.66 (release 28-04-2010 CrysAlis171 .NET)
(compiled Apr 28 2010,14:27:37)
empirical absorption correction using spherical harmonics,
 implemented in SCALE3 ABSPACK scaling algorithm.
;
_exptl_crystal_colour colorless
_exptl_crystal_density_diffrn 1.762
_exptl_crystal_description plate
_exptl_crystal_F_000 528
_exptl_crystal_size_max 0.144
_exptl_crystal_size_mid 0.082
_exptl_crystal_size_min 0.034
_refine_diff_density_max 0.640
_refine_diff_density_min -0.585
_refine_diff_density_rms 0.098
_refine_ls_extinction_method none
_refine_ls_goodness_of_fit_ref 0.847
_refine_ls_hydrogen_treatment constr
_refine_ls_matrix_type full
_refine_ls_number_parameters 265
_refine_ls_number_reflns 3999
_refine_ls_number_restraints 0
_refine_ls_restrained_S_all 0.847
_refine_ls_R_factor_all 0.0582
_refine_ls_R_factor_gt 0.0369
_refine_ls_shift/su_max 0.000
_refine_ls_shift/su_mean 0.000
_refine_ls_structure_factor_coef Fsqd
_refine_ls_weighting_details 'calc w=1/[\s^2^(Fo^2^)+(0.0083P)^2^+0.0000P] where P=(Fo^2^+2Fc^2^)/3'
_refine_ls_weighting_scheme calc
_refine_ls_wR_factor_gt 0.0457
_refine_ls_wR_factor_ref 0.0480
_reflns_number_gt 2930
_reflns_number_total 3999
_reflns_threshold_expression >2\s(I)
_cod_data_source_file ic202212e_si_002_1.cif
_cod_data_source_block mb300710
_cod_database_code 4328749

loop_
_symmetry_equiv_pos_as_xyz
'x, y, z'
'-x, -y, -z'

loop_
_atom_site_label
_atom_site_type_symbol
_atom_site_fract_x
_atom_site_fract_y
_atom_site_fract_z
_atom_site_U_iso_or_equiv
_atom_site_adp_type
_atom_site_occupancy
_atom_site_symmetry_multiplicity
_atom_site_calc_flag
_atom_site_refinement_flags
Tc1 Tc 0.15020(3) 0.44390(3) 0.28168(2) 0.01331(7) Uani 1 1 d .
C1 C -0.0323(4) 0.4434(4) 0.3430(2) 0.0193(8) Uani 1 1 d .
O1 O -0.1388(3) 0.4503(3) 0.38110(17) 0.0377(7) Uani 1 1 d .
C2 C 0.2828(4) 0.5943(4) 0.3944(2) 0.0182(8) Uani 1 1 d .
O2 O 0.3644(3) 0.6841(3) 0.46272(16) 0.0352(6) Uani 1 1 d .
C3 C 0.1178(4) 0.6175(4) 0.2172(2) 0.0202(8) Uani 1 1 d .
O3 O 0.0978(3) 0.7243(3) 0.18134(17) 0.0377(6) Uani 1 1 d .
N1 N 0.3606(3) 0.4244(3) 0.21194(17) 0.0141(6) Uani 1 1 d .
N2 N 0.0220(3) 0.2586(3) 0.14806(16) 0.0124(6) Uani 1 1 d .
N3 N 0.1862(3) 0.2309(3) 0.34544(17) 0.0136(6) Uani 1 1 d .
C4 C 0.3015(3) 0.3178(4) 0.1108(2) 0.0170(7) Uani 1 1 d .
H4A H 0.3698 0.3632 0.0611 0.020 Uiso 1 1 calc R
H4B H 0.3127 0.2129 0.1202 0.020 Uiso 1 1 calc R
C5 C 0.1270(3) 0.2985(4) 0.0690(2) 0.0179(7) Uani 1 1 d .
H5A H 0.1200 0.3978 0.0441 0.021 Uiso 1 1 calc R
H5B H 0.0864 0.2135 0.0101 0.021 Uiso 1 1 calc R
C6 C 0.0104(4) 0.0983(3) 0.1790(2) 0.0153(7) Uani 1 1 d .
H6A H 0.0929 0.0606 0.1519 0.018 Uiso 1 1 calc R
H6B H -0.0979 0.0230 0.1481 0.018 Uiso 1 1 calc R
C7 C 0.0358(3) 0.1000(3) 0.2938(2) 0.0159(7) Uani 1 1 d .
H7A H -0.0595 0.1143 0.3194 0.019 Uiso 1 1 calc R
H7B H 0.0455 -0.0027 0.3107 0.019 Uiso 1 1 calc R
C8 C 0.3378(3) 0.2055(4) 0.3182(2) 0.0178(7) Uani 1 1 d .
H8A H 0.3070 0.1194 0.2604 0.021 Uiso 1 1 calc R
H8B H 0.3956 0.1722 0.3774 0.021 Uiso 1 1 calc R
C9 C 0.4506(3) 0.3534(3) 0.2890(2) 0.0182(7) Uani 1 1 d .
H9A H 0.5016 0.4316 0.3509 0.022 Uiso 1 1 calc R
H9B H 0.5380 0.3270 0.2601 0.022 Uiso 1 1 calc R
C10 C 0.4624(3) 0.5845(3) 0.1977(2) 0.0160(7) Uani 1 1 d .
H10A H 0.4909 0.6532 0.2642 0.019 Uiso 1 1 calc R
H10B H 0.3958 0.6284 0.1494 0.019 Uiso 1 1 calc R
C11 C 0.6187(4) 0.5950(4) 0.1584(2) 0.0205(8) Uani 1 1 d .
C12 C -0.1418(3) 0.2669(4) 0.1089(2) 0.0176(7) Uani 1 1 d .
H12A H -0.1302 0.3752 0.0925 0.021 Uiso 1 1 calc R
H12B H -0.2064 0.2486 0.1641 0.021 Uiso 1 1 calc R
C13 C -0.2360(4) 0.1500(4) 0.0144(2) 0.0177(7) Uani 1 1 d .
C14 C 0.1968(4) 0.2472(4) 0.4586(2) 0.0220(8) Uani 1 1 d .
H14A H 0.0956 0.2630 0.4740 0.026 Uiso 1 1 calc R
H14B H 0.2875 0.3439 0.4892 0.026 Uiso 1 1 calc R
C15 C 0.2219(4) 0.1097(4) 0.5109(2) 0.0233(8) Uani 1 1 d .
O4 O 0.7067(3) 0.7429(2) 0.14964(17) 0.0265(6) Uani 1 1 d .
H4 H 0.6629 0.8066 0.1722 0.040 Uiso 1 1 calc R
O5 O 0.6621(3) 0.4866(3) 0.13393(17) 0.0339(6) Uani 1 1 d .
O6 O -0.3688(3) 0.1842(3) -0.02362(15) 0.0280(6) Uani 1 1 d .
H6 H -0.4218 0.1173 -0.0743 0.042 Uiso 1 1 calc R
O7 O -0.2003(2) 0.0417(2) -0.02079(14) 0.0235(5) Uani 1 1 d .
O8 O 0.2896(3) 0.1629(3) 0.60767(15) 0.0388(7) Uani 1 1 d .
H8 H 0.2988 0.0872 0.6386 0.058 Uiso 1 1 calc R
O9 O 0.1842(3) -0.0243(3) 0.47384(17) 0.0440(7) Uani 1 1 d .
Cl1 Cl 0.57990(9) 0.00187(9) 0.22700(5) 0.0218(2) Uani 1 1 d .

loop_
_atom_site_aniso_label
_atom_site_aniso_U_11
_atom_site_aniso_U_22
_atom_site_aniso_U_33
_atom_site_aniso_U_23
_atom_site_aniso_U_13
_atom_site_aniso_U_12
Tc1 0.01278(14) 0.01347(15) 0.01347(14) 0.00091(11) 0.00215(11) 0.00421(11)
C1 0.0189(19) 0.020(2) 0.0179(18) 0.0005(15) 0.0047(16) 0.0047(16)
O1 0.0272(14) 0.0521(18) 0.0363(14) 0.0014(13) 0.0160(12) 0.0129(14)
C2 0.0188(19) 0.0205(19) 0.0193(18) 0.0060(16) 0.0084(16) 0.0090(16)
O2 0.0341(15) 0.0351(16) 0.0253(13) -0.0097(12) -0.0027(12) 0.0023(13)
C3 0.0153(18) 0.022(2) 0.0217(18) -0.0012(16) 0.0056(15) 0.0036(16)
O3 0.0429(16) 0.0336(16) 0.0458(15) 0.0199(13) 0.0109(13) 0.0207(14)
N1 0.0126(14) 0.0097(14) 0.0172(14) 0.0018(11) 0.0011(12) 0.0004(12)
N2 0.0104(13) 0.0139(15) 0.0137(13) 0.0054(12) 0.0022(11) 0.0039(12)
N3 0.0123(14) 0.0134(15) 0.0148(13) 0.0036(11) 0.0020(11) 0.0037(12)
C4 0.0199(18) 0.0175(18) 0.0154(16) -0.0005(14) 0.0084(14) 0.0069(15)
C5 0.0209(18) 0.0163(18) 0.0157(17) 0.0032(14) 0.0042(15) 0.0041(15)
C6 0.0141(17) 0.0125(18) 0.0189(17) 0.0060(14) 0.0011(14) 0.0033(14)
C7 0.0113(16) 0.0136(17) 0.0196(17) 0.0028(14) 0.0012(14) 0.0000(14)
C8 0.0172(18) 0.0206(19) 0.0178(17) 0.0070(15) 0.0046(14) 0.0076(15)
C9 0.0140(17) 0.0219(19) 0.0190(17) 0.0042(15) 0.0022(14) 0.0060(15)
C10 0.0143(17) 0.0131(18) 0.0203(17) 0.0016(14) 0.0042(14) 0.0039(15)
C11 0.0165(19) 0.021(2) 0.0229(18) 0.0022(16) 0.0041(15) 0.0047(17)
C12 0.0176(18) 0.0196(19) 0.0156(16) 0.0025(14) 0.0034(14) 0.0054(15)
C13 0.0150(18) 0.021(2) 0.0133(17) 0.0033(15) 0.0008(15) 0.0002(16)
C14 0.0254(19) 0.020(2) 0.0168(17) 0.0053(15) -0.0011(15) 0.0034(17)
C15 0.0205(19) 0.027(2) 0.0194(19) 0.0111(17) 0.0005(16) 0.0037(17)
O4 0.0209(13) 0.0180(13) 0.0422(14) 0.0056(12) 0.0164(11) 0.0033(11)
O5 0.0267(14) 0.0226(15) 0.0593(16) 0.0043(12) 0.0215(13) 0.0117(12)
O6 0.0245(14) 0.0274(15) 0.0268(14) -0.0095(11) -0.0122(11) 0.0120(12)
O7 0.0255(13) 0.0200(14) 0.0227(12) -0.0046(11) 0.0016(11) 0.0072(11)
O8 0.0540(18) 0.0317(15) 0.0220(13) 0.0132(12) -0.0101(13) 0.0068(14)
O9 0.070(2) 0.0247(16) 0.0333(15) 0.0051(13) -0.0055(14) 0.0166(15)
Cl1 0.0230(5) 0.0202(5) 0.0215(4) 0.0024(4) 0.0005(4) 0.0075(4)

loop_
_atom_type_symbol
_atom_type_description
_atom_type_scat_dispersion_real
_atom_type_scat_dispersion_imag
_atom_type_scat_source
C C 0.0033 0.0016 'International Tables Vol C Tables 4.2.6.8 and 6.1.1.4'
N N 0.0061 0.0033 'International Tables Vol C Tables 4.2.6.8 and 6.1.1.4'
O O 0.0106 0.0060 'International Tables Vol C Tables 4.2.6.8 and 6.1.1.4'
Cl Cl 0.1484 0.1585 'International Tables Vol C Tables 4.2.6.8 and 6.1.1.4'
Tc Tc -1.4390 0.7593 'International Tables Vol C Tables 4.2.6.8 and 6.1.1.4'
H H 0.0000 0.0000 'International Tables Vol C Tables 4.2.6.8 and 6.1.1.4'

loop_
_geom_angle_atom_site_label_1
_geom_angle_atom_site_label_2
_geom_angle_atom_site_label_3
_geom_angle
C1 Tc1 C2 87.78(13)
C1 Tc1 C3 86.39(13)
C2 Tc1 C3 87.57(13)
C1 Tc1 N2 98.55(11)
C2 Tc1 N2 172.87(11)
C3 Tc1 N2 96.07(11)
C1 Tc1 N1 175.41(12)
C2 Tc1 N1 94.09(11)
C3 Tc1 N1 97.86(11)
N2 Tc1 N1 79.36(8)
C1 Tc1 N3 95.95(12)
C2 Tc1 N3 96.17(11)
C3 Tc1 N3 175.65(11)
N2 Tc1 N3 79.98(8)
N1 Tc1 N3 79.69(9)
O1 C1 Tc1 176.9(3)
O2 C2 Tc1 179.1(3)
O3 C3 Tc1 177.7(3)
C10 N1 C9 111.4(2)
C10 N1 C4 110.5(2)
C9 N1 C4 111.0(2)
C10 N1 Tc1 109.38(17)
C9 N1 Tc1 103.98(16)
C4 N1 Tc1 110.42(16)
C12 N2 C5 109.7(2)
C12 N2 C6 110.5(2)
C5 N2 C6 111.8(2)
C12 N2 Tc1 111.26(17)
C5 N2 Tc1 104.04(16)
C6 N2 Tc1 109.35(15)
C14 N3 C7 110.5(2)
C14 N3 C8 110.1(2)
C7 N3 C8 111.8(2)
C14 N3 Tc1 111.28(18)
C7 N3 Tc1 102.98(16)
C8 N3 Tc1 109.90(17)
C5 C4 N1 111.4(2)
C5 C4 H4A 109.3
N1 C4 H4A 109.3
C5 C4 H4B 109.3
N1 C4 H4B 109.3
H4A C4 H4B 108.0
N2 C5 C4 111.9(2)
N2 C5 H5A 109.2
C4 C5 H5A 109.2
N2 C5 H5B 109.2
C4 C5 H5B 109.2
H5A C5 H5B 107.9
N2 C6 C7 112.5(2)
N2 C6 H6A 109.1
C7 C6 H6A 109.1
N2 C6 H6B 109.1
C7 C6 H6B 109.1
H6A C6 H6B 107.8
N3 C7 C6 111.0(2)
N3 C7 H7A 109.4
C6 C7 H7A 109.4
N3 C7 H7B 109.4
C6 C7 H7B 109.4
H7A C7 H7B 108.0
N3 C8 C9 112.1(2)
N3 C8 H8A 109.2
C9 C8 H8A 109.2
N3 C8 H8B 109.2
C9 C8 H8B 109.2
H8A C8 H8B 107.9
N1 C9 C8 111.1(2)
N1 C9 H9A 109.4
C8 C9 H9A 109.4
N1 C9 H9B 109.4
C8 C9 H9B 109.4
H9A C9 H9B 108.0
N1 C10 C11 116.5(3)
N1 C10 H10A 108.2
C11 C10 H10A 108.2
N1 C10 H10B 108.2
C11 C10 H10B 108.2
H10A C10 H10B 107.3
O5 C11 O4 120.6(3)
O5 C11 C10 125.9(3)
O4 C11 C10 113.5(3)
N2 C12 C13 115.3(3)
N2 C12 H12A 108.5
C13 C12 H12A 108.5
N2 C12 H12B 108.5
C13 C12 H12B 108.5
H12A C12 H12B 107.5
O7 C13 O6 123.8(3)
O7 C13 C12 126.1(3)
O6 C13 C12 110.1(3)
N3 C14 C15 116.2(3)
N3 C14 H14A 108.2
C15 C14 H14A 108.2
N3 C14 H14B 108.2
C15 C14 H14B 108.2
H14A C14 H14B 107.4
O9 C15 O8 124.7(3)
O9 C15 C14 127.0(3)
O8 C15 C14 108.3(3)
C11 O4 H4 109.5
C13 O6 H6 109.5
C15 O8 H8 109.5

loop_
_geom_bond_atom_site_label_1
_geom_bond_atom_site_label_2
_geom_bond_distance
Tc1 C1 1.906(3)
Tc1 C2 1.907(3)
Tc1 C3 1.910(4)
Tc1 N2 2.236(2)
Tc1 N1 2.237(2)
Tc1 N3 2.238(2)
C1 O1 1.146(3)
C2 O2 1.154(3)
C3 O3 1.151(4)
N1 C10 1.487(3)
N1 C9 1.501(3)
N1 C4 1.512(3)
N2 C12 1.483(3)
N2 C5 1.498(3)
N2 C6 1.503(3)
N3 C14 1.492(3)
N3 C7 1.503(3)
N3 C8 1.509(4)
C4 C5 1.505(4)
C4 H4A 0.9900
C4 H4B 0.9900
C5 H5A 0.9900
C5 H5B 0.9900
C6 C7 1.512(3)
C6 H6A 0.9900
C6 H6B 0.9900
C7 H7A 0.9900
C7 H7B 0.9900
C8 C9 1.514(4)
C8 H8A 0.9900
C8 H8B 0.9900
C9 H9A 0.9900
C9 H9B 0.9900
C10 C11 1.523(4)
C10 H10A 0.9900
C10 H10B 0.9900
C11 O5 1.187(4)
C11 O4 1.341(3)
C12 C13 1.524(4)
C12 H12A 0.9900
C12 H12B 0.9900
C13 O7 1.190(3)
C13 O6 1.334(4)
C14 C15 1.519(4)
C14 H14A 0.9900
C14 H14B 0.9900
C15 O9 1.187(4)
C15 O8 1.322(3)
O4 H4 0.8400
O6 H6 0.8400
O8 H8 0.8400

loop_
_geom_hbond_atom_site_label_D
_geom_hbond_atom_site_label_H
_geom_hbond_atom_site_label_A
_geom_hbond_distance_DH
_geom_hbond_distance_HA
_geom_hbond_distance_DA
_geom_hbond_angle_DHA
_geom_hbond_site_symmetry_A
O4 H4 Cl1 0.84 2.20 3.037(2) 171.4 1_565
O6 H6 Cl1 0.84 2.27 3.080(2) 163.6 2
O8 H8 Cl1 0.84 2.27 3.025(2) 149.4 2_656

loop_
_geom_torsion_atom_site_label_1
_geom_torsion_atom_site_label_2
_geom_torsion_atom_site_label_3
_geom_torsion_atom_site_label_4
_geom_torsion
C2 Tc1 C1 O1 39(5)
C3 Tc1 C1 O1 -49(5)
N2 Tc1 C1 O1 -144(5)
N1 Tc1 C1 O1 153(4)
N3 Tc1 C1 O1 135(5)
C1 Tc1 C2 O2 132(19)
C3 Tc1 C2 O2 -141(19)
N2 Tc1 C2 O2 -20(19)
N1 Tc1 C2 O2 -43(19)
N3 Tc1 C2 O2 37(19)
C1 Tc1 C3 O3 47(7)
C2 Tc1 C3 O3 -41(7)
N2 Tc1 C3 O3 145(7)
N1 Tc1 C3 O3 -135(7)
N3 Tc1 C3 O3 169(6)
C1 Tc1 N1 C10 -168.0(13)
C2 Tc1 N1 C10 -54.06(19)
C3 Tc1 N1 C10 34.05(19)
N2 Tc1 N1 C10 128.79(18)
N3 Tc1 N1 C10 -149.59(18)
C1 Tc1 N1 C9 -48.9(14)
C2 Tc1 N1 C9 64.98(18)
C3 Tc1 N1 C9 153.09(18)
N2 Tc1 N1 C9 -112.17(17)
N3 Tc1 N1 C9 -30.56(16)
C1 Tc1 N1 C4 70.2(14)
C2 Tc1 N1 C4 -175.90(19)
C3 Tc1 N1 C4 -87.8(2)
N2 Tc1 N1 C4 6.94(18)
N3 Tc1 N1 C4 88.56(18)
C1 Tc1 N2 C12 35.7(2)
C2 Tc1 N2 C12 -171.9(8)
C3 Tc1 N2 C12 -51.5(2)
N1 Tc1 N2 C12 -148.42(19)
N3 Tc1 N2 C12 130.30(19)
C1 Tc1 N2 C5 153.80(18)
C2 Tc1 N2 C5 -53.8(9)
C3 Tc1 N2 C5 66.55(18)
N1 Tc1 N2 C5 -30.34(17)
N3 Tc1 N2 C5 -111.62(17)
C1 Tc1 N2 C6 -86.7(2)
C2 Tc1 N2 C6 65.7(9)
C3 Tc1 N2 C6 -173.92(19)
N1 Tc1 N2 C6 89.19(18)
N3 Tc1 N2 C6 7.91(17)
C1 Tc1 N3 C14 -52.5(2)
C2 Tc1 N3 C14 35.9(2)
C3 Tc1 N3 C14 -174.9(15)
N2 Tc1 N3 C14 -150.13(19)
N1 Tc1 N3 C14 128.99(19)
C1 Tc1 N3 C7 65.96(18)
C2 Tc1 N3 C7 154.36(18)
C3 Tc1 N3 C7 -56.5(16)
N2 Tc1 N3 C7 -31.70(16)
N1 Tc1 N3 C7 -112.58(17)
C1 Tc1 N3 C8 -174.73(19)
C2 Tc1 N3 C8 -86.33(19)
C3 Tc1 N3 C8 62.8(16)
N2 Tc1 N3 C8 87.61(18)
N1 Tc1 N3 C8 6.73(17)
C10 N1 C4 C5 -102.5(3)
C9 N1 C4 C5 133.4(2)
Tc1 N1 C4 C5 18.7(3)
C12 N2 C5 C4 170.7(2)
C6 N2 C5 C4 -66.3(3)
Tc1 N2 C5 C4 51.6(3)
N1 C4 C5 N2 -48.5(3)
C12 N2 C6 C7 -104.3(3)
C5 N2 C6 C7 133.1(2)
Tc1 N2 C6 C7 18.5(3)
C14 N3 C7 C6 171.4(2)
C8 N3 C7 C6 -65.5(3)
Tc1 N3 C7 C6 52.5(2)
N2 C6 C7 N3 -49.6(3)
C14 N3 C8 C9 -103.7(3)
C7 N3 C8 C9 133.0(2)
Tc1 N3 C8 C9 19.2(3)
C10 N1 C9 C8 169.2(2)
C4 N1 C9 C8 -67.2(3)
Tc1 N1 C9 C8 51.5(2)
N3 C8 C9 N1 -49.1(3)
C9 N1 C10 C11 61.1(3)
C4 N1 C10 C11 -62.8(3)
Tc1 N1 C10 C11 175.5(2)
N1 C10 C11 O5 3.7(5)
N1 C10 C11 O4 -178.5(2)
C5 N2 C12 C13 62.7(3)
C6 N2 C12 C13 -61.0(3)
Tc1 N2 C12 C13 177.28(19)
N2 C12 C13 O7 10.9(4)
N2 C12 C13 O6 -170.1(2)
C7 N3 C14 C15 66.4(3)
C8 N3 C14 C15 -57.7(3)
Tc1 N3 C14 C15 -179.8(2)
N3 C14 C15 O9 -25.8(5)
N3 C14 C15 O8 156.1(3)
